data_4074423
loop_
_publ_author_name
'Scriban, Corina'
'Glueck, David S.'
'Zakharov, Lev N.'
'Kassel, W. Scott'
'DiPasquale, Antonio G.'
'Golen, James A.'
'Rheingold, Arnold L.'

_publ_section_title
;
 P&#x2212;C and C&#x2212;C Bond Formation by Michael Addition in
 Platinum-Catalyzed Hydrophosphination and in the Stoichiometric Reactions
 of Platinum Phosphido Complexes with Activated Alkenes
;
_journal_issue 24
_journal_name_full Organometallics
_journal_page_first 5757
_journal_paper_doi 10.1021/om060631n
_journal_volume 25
_journal_year 2006
_chemical_absolute_configuration ad
_chemical_formula_sum 'C26 H29 O3 P'
_chemical_formula_weight 420.46
_chemical_name_common CS592
_chemical_name_systematic
;
 ?
;
_space_group.centring_type P

_space_group_IT_number 4
_space_group.IT_number 4

_symmetry_cell_setting monoclinic
_symmetry_space_group_name_Hall 'P 2yb'
_symmetry_space_group_name_H-M 'P 1 21 1'
_atom_sites_solution_hydrogens geom
_atom_sites_solution_primary direct
_atom_sites_solution_secondary difmap
_audit_creation_method SHELXL-97
_cell_angle_alpha 90.00
_cell_angle_beta 92.169(2)
_cell_angle_gamma 90.00
_cell_formula_units_Z 2
_cell_length_a 10.7290(11)
_cell_length_b 9.6080(10)
_cell_length_c 11.2870(11)
_cell_measurement_reflns_used 6974
_cell_measurement_temperature 100(2)
_cell_measurement_theta_max 28.18
_cell_measurement_theta_min 2.57
_cell_volume 1162.7(2)
_computing_cell_refinement 'Bruker SMART'
_computing_data_collection 'Bruker SMART'
_computing_data_reduction 'Bruker SAINT'
_computing_molecular_graphics ORTEP-32
_computing_publication_material WinGX
_computing_structure_refinement SHELXL-97
_computing_structure_solution SIR-2004
_diffrn_ambient_temperature 100(2)
_diffrn_measured_fraction_theta_full 0.999
_diffrn_measured_fraction_theta_max 0.936
_diffrn_measurement_device_type 'CCD area detector'
_diffrn_measurement_method 'phi and omega scans'
_diffrn_radiation_monochromator graphite
_diffrn_radiation_source 'fine-focus sealed tube'
_diffrn_radiation_type MoK\a
_diffrn_radiation_wavelength 0.71073
_diffrn_reflns_av_R_equivalents 0.0203
_diffrn_reflns_av_sigmaI/netI 0.0345
_diffrn_reflns_limit_h_max 14
_diffrn_reflns_limit_h_min -14
_diffrn_reflns_limit_k_max 12
_diffrn_reflns_limit_k_min -12
_diffrn_reflns_limit_l_max 14
_diffrn_reflns_limit_l_min -14
_diffrn_reflns_number 10013
_diffrn_reflns_theta_full 25.00
_diffrn_reflns_theta_max 28.24
_diffrn_reflns_theta_min 2.57
_exptl_absorpt_coefficient_mu 0.142
_exptl_absorpt_correction_T_max 0.9860
_exptl_absorpt_correction_T_min 0.9520
_exptl_absorpt_correction_type multi-scan
_exptl_absorpt_process_details SADABS
_exptl_crystal_colour colorless
_exptl_crystal_density_diffrn 1.201
_exptl_crystal_density_method 'not measured'
_exptl_crystal_description plate
_exptl_crystal_F_000 448
_exptl_crystal_size_max 0.35
_exptl_crystal_size_mid 0.20
_exptl_crystal_size_min 0.10
_refine_diff_density_max 0.541
_refine_diff_density_min -0.213
_refine_diff_density_rms 0.049
_refine_ls_abs_structure_details 'Flack H D (1983), Acta Cryst. A39, 876-881'
_refine_ls_abs_structure_Flack -0.04(8)
_refine_ls_extinction_method none
_refine_ls_goodness_of_fit_ref 1.045
_refine_ls_hydrogen_treatment constr
_refine_ls_matrix_type full
_refine_ls_number_parameters 275
_refine_ls_number_reflns 5221
_refine_ls_number_restraints 1
_refine_ls_restrained_S_all 1.045
_refine_ls_R_factor_all 0.0438
_refine_ls_R_factor_gt 0.0414
_refine_ls_shift/su_max 0.000
_refine_ls_shift/su_mean 0.000
_refine_ls_structure_factor_coef Fsqd
_refine_ls_weighting_details 'calc w=1/[\s^2^(Fo^2^)+(0.0544P)^2^+0.3115P] where P=(Fo^2^+2Fc^2^)/3'
_refine_ls_weighting_scheme calc
_refine_ls_wR_factor_gt 0.1003
_refine_ls_wR_factor_ref 0.1019
_reflns_number_gt 4957
_reflns_number_total 5221
_reflns_threshold_expression >2sigma(I)
_cod_data_source_file om060631nsi20060713_113422.cif
_cod_data_source_block glu237
_cod_depositor_comments
;
The following automatic conversions were performed:

'_symmetry_cell_setting' value 'Monoclinic' changed to 'monoclinic'
according to /home/saulius/struct/CIF-dictionaries/cif_core.dic
dictionary named 'cif_core.dic' version 2.4.1 from 2010-06-29.

Automatic conversion script
Id: cif_fix_values 1715 2011-07-08 13:25:40Z adriana 

The following automatic conversions were performed:

'_space_group.centring_type' value 'primitive' was replaced with the
value 'P' as specified in the replacement file
'/home/antanas/src/cod-tools/trunk/data/replacement-values/replacement_values.lst'.

Automatic conversion script
Id: cif_fix_values 5642 2017-10-24 12:04:52Z antanas 
;
_cod_original_sg_symbol_H-M P2(1)
_cod_database_code 4074423

loop_
_symmetry_equiv_pos_as_xyz
'x, y, z'
'-x, y+1/2, -z'

loop_
_atom_site_label
_atom_site_type_symbol
_atom_site_fract_x
_atom_site_fract_y
_atom_site_fract_z
_atom_site_U_iso_or_equiv
_atom_site_adp_type
_atom_site_occupancy
_atom_site_symmetry_multiplicity
_atom_site_calc_flag
_atom_site_refinement_flags
C1 C 0.70432(16) 0.6418(2) 0.14168(17) 0.0212(4) Uani 1 1 d .
C2 C 0.67346(18) 0.7751(2) 0.17928(19) 0.0279(4) Uani 1 1 d .
H2 H 0.6970 0.8036 0.2576 0.034 Uiso 1 1 calc R
C3 C 0.6087(2) 0.8677(2) 0.1042(2) 0.0359(5) Uani 1 1 d .
H3 H 0.5883 0.9582 0.1313 0.043 Uiso 1 1 calc R
C4 C 0.5746(2) 0.8267(3) -0.0096(2) 0.0349(5) Uani 1 1 d .
H4 H 0.5292 0.8886 -0.0607 0.042 Uiso 1 1 calc R
C5 C 0.6064(2) 0.6953(2) -0.04944(19) 0.0320(5) Uani 1 1 d .
H5 H 0.5838 0.6680 -0.1283 0.038 Uiso 1 1 calc R
C6 C 0.67105(18) 0.6036(2) 0.02540(17) 0.0260(4) Uani 1 1 d .
H6 H 0.6929 0.5140 -0.0028 0.031 Uiso 1 1 calc R
C7 C 0.85559(17) 0.3944(2) 0.16601(16) 0.0206(4) Uani 1 1 d .
C8 C 0.79551(19) 0.2777(2) 0.1178(2) 0.0299(4) Uani 1 1 d .
H8 H 0.7093 0.2638 0.1303 0.036 Uiso 1 1 calc R
C9 C 0.8601(2) 0.1813(2) 0.0516(2) 0.0353(5) Uani 1 1 d .
H9 H 0.8183 0.1015 0.0202 0.042 Uiso 1 1 calc R
C10 C 0.9849(2) 0.2017(2) 0.03153(19) 0.0321(5) Uani 1 1 d .
H10 H 1.0283 0.1373 -0.0156 0.039 Uiso 1 1 calc R
C11 C 1.0465(2) 0.3151(2) 0.0797(2) 0.0313(5) Uani 1 1 d .
H11 H 1.1326 0.3286 0.0664 0.038 Uiso 1 1 calc R
C12 C 0.98271(18) 0.4099(2) 0.14782(17) 0.0240(4) Uani 1 1 d .
H12 H 1.0264 0.4865 0.1826 0.029 Uiso 1 1 calc R
C13 C 0.64618(17) 0.4405(2) 0.31176(16) 0.0216(4) Uani 1 1 d .
H13A H 0.5860 0.5101 0.3400 0.026 Uiso 1 1 calc R
H13B H 0.6043 0.3859 0.2474 0.026 Uiso 1 1 calc R
C14 C 0.68568(16) 0.3435(2) 0.41382(16) 0.0192(4) Uani 1 1 d .
H14 H 0.7527 0.2799 0.3869 0.023 Uiso 1 1 calc R
C15 C 0.57559(17) 0.2553(2) 0.45592(16) 0.0224(4) Uani 1 1 d .
H15 H 0.5074 0.3188 0.4805 0.027 Uiso 1 1 calc R
C16 C 0.61647(18) 0.1661(2) 0.55987(18) 0.0288(4) Uani 1 1 d .
C17 C 0.5950(2) 0.2130(3) 0.67501(19) 0.0344(5) Uani 1 1 d .
H17 H 0.5518 0.2982 0.6852 0.041 Uiso 1 1 calc R
C18 C 0.6347(2) 0.1386(3) 0.7736(2) 0.0449(6) Uani 1 1 d .
H18 H 0.6192 0.1712 0.8511 0.054 Uiso 1 1 calc R
C19 C 0.6966(2) 0.0177(4) 0.7571(2) 0.0496(7) Uani 1 1 d .
H19 H 0.7245 -0.0343 0.8246 0.059 Uiso 1 1 calc R
C20 C 0.7204(2) -0.0326(3) 0.6467(3) 0.0588(8) Uani 1 1 d .
H20 H 0.7641 -0.1178 0.6383 0.071 Uiso 1 1 calc R
C21 C 0.6794(2) 0.0438(3) 0.5450(2) 0.0435(6) Uani 1 1 d .
H21 H 0.6953 0.0105 0.4677 0.052 Uiso 1 1 calc R
C22 C 0.73693(17) 0.43039(19) 0.51735(16) 0.0206(4) Uani 1 1 d .
C23 C 0.91972(19) 0.4631(2) 0.65118(18) 0.0270(4) Uani 1 1 d .
C24 C 0.9459(3) 0.6117(3) 0.6169(2) 0.0412(6) Uani 1 1 d .
H24A H 0.9865 0.6132 0.5406 0.062 Uiso 1 1 calc R
H24B H 1.0008 0.6548 0.6777 0.062 Uiso 1 1 calc R
H24C H 0.8673 0.6635 0.6100 0.062 Uiso 1 1 calc R
C25 C 1.0404(3) 0.3820(3) 0.6599(3) 0.0642(10) Uani 1 1 d .
H25A H 1.0227 0.2848 0.6794 0.096 Uiso 1 1 calc R
H25B H 1.0954 0.4224 0.7221 0.096 Uiso 1 1 calc R
H25C H 1.0814 0.3862 0.5838 0.096 Uiso 1 1 calc R
C26 C 0.8485(3) 0.4521(3) 0.7637(2) 0.0525(8) Uani 1 1 d .
H26A H 0.7708 0.5054 0.7549 0.079 Uiso 1 1 calc R
H26B H 0.8995 0.4896 0.8302 0.079 Uiso 1 1 calc R
H26C H 0.8291 0.3543 0.7791 0.079 Uiso 1 1 calc R
O1 O 0.53201(14) 0.17544(17) 0.35652(12) 0.0315(3) Uani 1 1 d .
H1 H 0.4736 0.1234 0.3767 0.047 Uiso 1 1 calc R
O2 O 0.67857(12) 0.52453(18) 0.56082(12) 0.0327(3) Uani 1 1 d .
O3 O 0.85069(12) 0.39132(14) 0.55195(11) 0.0218(3) Uani 1 1 d .
P1 P 0.78319(4) 0.53062(5) 0.25384(4) 0.01935(11) Uani 1 1 d .

loop_
_atom_site_aniso_label
_atom_site_aniso_U_11
_atom_site_aniso_U_22
_atom_site_aniso_U_33
_atom_site_aniso_U_23
_atom_site_aniso_U_13
_atom_site_aniso_U_12
C1 0.0143(8) 0.0237(9) 0.0256(9) 0.0057(7) 0.0001(7) -0.0025(7)
C2 0.0221(9) 0.0276(10) 0.0339(11) 0.0025(8) -0.0023(8) 0.0011(8)
C3 0.0271(11) 0.0280(11) 0.0526(14) 0.0104(10) 0.0000(10) 0.0040(9)
C4 0.0221(10) 0.0382(12) 0.0442(13) 0.0179(10) -0.0020(9) 0.0014(9)
C5 0.0244(10) 0.0446(13) 0.0268(10) 0.0105(9) -0.0033(8) -0.0052(9)
C6 0.0228(9) 0.0296(10) 0.0256(10) 0.0054(8) 0.0025(7) -0.0030(8)
C7 0.0197(9) 0.0207(8) 0.0212(9) 0.0041(7) -0.0011(7) 0.0002(7)
C8 0.0212(9) 0.0304(11) 0.0379(11) -0.0043(9) -0.0026(8) -0.0025(8)
C9 0.0337(11) 0.0318(11) 0.0397(12) -0.0111(10) -0.0059(9) -0.0003(9)
C10 0.0348(12) 0.0326(11) 0.0288(11) -0.0051(9) -0.0002(9) 0.0102(9)
C11 0.0219(10) 0.0341(11) 0.0383(12) 0.0000(9) 0.0040(8) 0.0045(8)
C12 0.0207(9) 0.0222(9) 0.0289(10) 0.0038(8) -0.0004(7) 0.0009(7)
C13 0.0156(8) 0.0268(9) 0.0224(9) 0.0038(7) -0.0004(7) 0.0008(7)
C14 0.0147(8) 0.0229(9) 0.0199(8) 0.0025(7) 0.0006(6) -0.0005(7)
C15 0.0185(8) 0.0269(10) 0.0218(9) 0.0011(7) 0.0016(7) -0.0027(7)
C16 0.0146(8) 0.0378(11) 0.0340(11) 0.0138(9) -0.0007(7) -0.0071(8)
C17 0.0277(11) 0.0480(14) 0.0274(10) 0.0097(10) -0.0009(8) -0.0151(10)
C18 0.0309(12) 0.0685(18) 0.0350(12) 0.0169(12) -0.0027(9) -0.0160(12)
C19 0.0321(12) 0.0668(18) 0.0496(14) 0.0305(15) -0.0003(10) -0.0086(13)
C20 0.0293(13) 0.0499(15) 0.097(2) 0.0243(17) -0.0007(14) 0.0089(12)
C21 0.0290(10) 0.0403(13) 0.0618(15) 0.0141(12) 0.0090(10) 0.0003(10)
C22 0.0172(8) 0.0240(9) 0.0206(9) 0.0025(7) 0.0020(7) 0.0003(7)
C23 0.0248(10) 0.0259(10) 0.0296(10) -0.0045(8) -0.0080(8) -0.0006(8)
C24 0.0493(14) 0.0294(12) 0.0441(14) -0.0025(10) -0.0086(11) -0.0106(10)
C25 0.0445(15) 0.0561(17) 0.089(2) -0.0347(17) -0.0406(15) 0.0217(13)
C26 0.0569(17) 0.074(2) 0.0254(12) -0.0004(12) -0.0083(11) -0.0301(15)
O1 0.0306(8) 0.0408(9) 0.0231(7) 0.0004(6) 0.0009(6) -0.0168(6)
O2 0.0233(6) 0.0383(8) 0.0362(7) -0.0122(8) -0.0014(5) 0.0099(7)
O3 0.0198(6) 0.0205(6) 0.0247(7) -0.0025(5) -0.0048(5) 0.0022(5)
P1 0.0165(2) 0.0201(2) 0.0213(2) 0.00197(19) -0.00052(15) -0.00130(19)

loop_
_atom_type_symbol
_atom_type_description
_atom_type_scat_dispersion_real
_atom_type_scat_dispersion_imag
_atom_type_scat_source
C C 0.0033 0.0016 'International Tables Vol C Tables 4.2.6.8 and 6.1.1.4'
H H 0.0000 0.0000 'International Tables Vol C Tables 4.2.6.8 and 6.1.1.4'
O O 0.0106 0.0060 'International Tables Vol C Tables 4.2.6.8 and 6.1.1.4'
P P 0.1023 0.0942 'International Tables Vol C Tables 4.2.6.8 and 6.1.1.4'

loop_
_geom_angle_atom_site_label_1
_geom_angle_atom_site_label_2
_geom_angle_atom_site_label_3
_geom_angle
C2 C1 C6 118.21(18)
C2 C1 P1 115.66(15)
C6 C1 P1 126.11(15)
C1 C2 C3 121.3(2)
C1 C2 H2 119.3
C3 C2 H2 119.3
C4 C3 C2 119.5(2)
C4 C3 H3 120.3
C2 C3 H3 120.3
C3 C4 C5 120.1(2)
C3 C4 H4 119.9
C5 C4 H4 119.9
C4 C5 C6 120.2(2)
C4 C5 H5 119.9
C6 C5 H5 119.9
C5 C6 C1 120.6(2)
C5 C6 H6 119.7
C1 C6 H6 119.7
C8 C7 C12 117.94(18)
C8 C7 P1 125.93(15)
C12 C7 P1 116.13(14)
C9 C8 C7 120.87(19)
C9 C8 H8 119.6
C7 C8 H8 119.6
C10 C9 C8 120.0(2)
C10 C9 H9 120.0
C8 C9 H9 120.0
C11 C10 C9 120.13(19)
C11 C10 H10 119.9
C9 C10 H10 119.9
C10 C11 C12 119.89(19)
C10 C11 H11 120.1
C12 C11 H11 120.1
C11 C12 C7 121.13(19)
C11 C12 H12 119.4
C7 C12 H12 119.4
C14 C13 P1 110.53(12)
C14 C13 H13A 109.5
P1 C13 H13A 109.5
C14 C13 H13B 109.5
P1 C13 H13B 109.5
H13A C13 H13B 108.1
C22 C14 C13 109.03(15)
C22 C14 C15 108.87(14)
C13 C14 C15 111.91(14)
C22 C14 H14 109.0
C13 C14 H14 109.0
C15 C14 H14 109.0
O1 C15 C16 112.67(17)
O1 C15 C14 106.60(14)
C16 C15 C14 110.42(15)
O1 C15 H15 109.0
C16 C15 H15 109.0
C14 C15 H15 109.0
C21 C16 C17 119.2(2)
C21 C16 C15 121.6(2)
C17 C16 C15 119.1(2)
C18 C17 C16 121.7(2)
C18 C17 H17 119.2
C16 C17 H17 119.2
C19 C18 C17 118.2(3)
C19 C18 H18 120.9
C17 C18 H18 120.9
C18 C19 C20 122.5(2)
C18 C19 H19 118.8
C20 C19 H19 118.8
C19 C20 C21 119.4(3)
C19 C20 H20 120.3
C21 C20 H20 120.3
C16 C21 C20 119.0(3)
C16 C21 H21 120.5
C20 C21 H21 120.5
O2 C22 O3 125.23(17)
O2 C22 C14 122.82(17)
O3 C22 C14 111.95(15)
O3 C23 C24 109.72(17)
O3 C23 C26 110.33(17)
C24 C23 C26 112.8(2)
O3 C23 C25 102.16(17)
C24 C23 C25 109.7(2)
C26 C23 C25 111.6(2)
C23 C24 H24A 109.5
C23 C24 H24B 109.5
H24A C24 H24B 109.5
C23 C24 H24C 109.5
H24A C24 H24C 109.5
H24B C24 H24C 109.5
C23 C25 H25A 109.5
C23 C25 H25B 109.5
H25A C25 H25B 109.5
C23 C25 H25C 109.5
H25A C25 H25C 109.5
H25B C25 H25C 109.5
C23 C26 H26A 109.5
C23 C26 H26B 109.5
H26A C26 H26B 109.5
C23 C26 H26C 109.5
H26A C26 H26C 109.5
H26B C26 H26C 109.5
C15 O1 H1 109.5
C22 O3 C23 121.21(15)
C7 P1 C1 103.65(8)
C7 P1 C13 102.47(9)
C1 P1 C13 99.46(8)

loop_
_geom_bond_atom_site_label_1
_geom_bond_atom_site_label_2
_geom_bond_distance
C1 C2 1.394(3)
C1 C6 1.396(3)
C1 P1 1.8379(19)
C2 C3 1.395(3)
C2 H2 0.9500
C3 C4 1.379(4)
C3 H3 0.9500
C4 C5 1.388(4)
C4 H4 0.9500
C5 C6 1.388(3)
C5 H5 0.9500
C6 H6 0.9500
C7 C8 1.394(3)
C7 C12 1.395(3)
C7 P1 1.832(2)
C8 C9 1.391(3)
C8 H8 0.9500
C9 C10 1.380(3)
C9 H9 0.9500
C10 C11 1.376(3)
C10 H10 0.9500
C11 C12 1.388(3)
C11 H11 0.9500
C12 H12 0.9500
C13 C14 1.529(2)
C13 P1 1.8468(18)
C13 H13A 0.9900
C13 H13B 0.9900
C14 C22 1.522(3)
C14 C15 1.544(2)
C14 H14 1.0000
C15 O1 1.423(2)
C15 C16 1.504(3)
C15 H15 1.0000
C16 C21 1.369(3)
C16 C17 1.403(3)
C17 C18 1.377(3)
C17 H17 0.9500
C18 C19 1.355(4)
C18 H18 0.9500
C19 C20 1.369(4)
C19 H19 0.9500
C20 C21 1.419(4)
C20 H20 0.9500
C21 H21 0.9500
C22 O2 1.214(2)
C22 O3 1.322(2)
C23 O3 1.489(2)
C23 C24 1.508(3)
C23 C26 1.511(3)
C23 C25 1.511(3)
C24 H24A 0.9800
C24 H24B 0.9800
C24 H24C 0.9800
C25 H25A 0.9800
C25 H25B 0.9800
C25 H25C 0.9800
C26 H26A 0.9800
C26 H26B 0.9800
C26 H26C 0.9800
O1 H1 0.8400
